data_2238524
loop_
_publ_author_name
'Gotoh, Kazuma'
'Maruyama, Shinpei'
'Ishida, Hiroyuki'

_publ_section_title
;
 Bis(triethylammonium) chloranilate
;
_journal_issue 9
_journal_name_full 'Acta Crystallographica Section E'
_journal_page_first o1400
_journal_paper_doi 10.1107/S1600536813021405
_journal_volume 69
_journal_year 2013
_chemical_formula_iupac '2C6 H16 N +, C6 Cl2 O4 2-'
_chemical_formula_moiety '2(C6 H16 N +), C6 Cl2 O4 2-'
_chemical_formula_sum 'C18 H32 Cl2 N2 O4'
_chemical_formula_weight 411.37
_chemical_name_common
;
Bis(triethylammonium) chloranilate
;
_chemical_name_systematic
;
Bis(triethylammonium) 2,5-dichloro-3,6-dioxocyclohexa-1,4-diene-1,4-diolate
;
_space_group_IT_number 2
_symmetry_cell_setting triclinic
_symmetry_space_group_name_Hall '-P 1'
_symmetry_space_group_name_H-M 'P -1'
_atom_sites_solution_hydrogens geom
_atom_sites_solution_primary direct
_atom_sites_solution_secondary difmap
_cell_angle_alpha 64.388(4)
_cell_angle_beta 68.435(3)
_cell_angle_gamma 79.060(5)
_cell_formula_units_Z 1
_cell_length_a 7.7347(5)
_cell_length_b 8.5151(8)
_cell_length_c 9.3913(7)
_cell_measurement_reflns_used 8559
_cell_measurement_temperature 180.0(10)
_cell_measurement_theta_max 30.1
_cell_measurement_theta_min 3.1
_cell_volume 518.36(7)
_computing_cell_refinement 'PROCESS-AUTO (Rigaku/MSC, 2004)'
_computing_data_collection 'PROCESS-AUTO (Rigaku/MSC, 2004)'
_computing_data_reduction 'CrystalStructure (Rigaku/MSC, 2004)'
_computing_molecular_graphics 'ORTEP-3 for Windows (Farrugia, 2012)'
_computing_publication_material 'CrystalStructure (Rigaku/MSC, 2004) and PLATON (Spek, 2009)'
_computing_structure_refinement 'SHELXL97 (Sheldrick, 2008)'
_computing_structure_solution 'SHELXS97 (Sheldrick, 2008)'
_diffrn_ambient_temperature 180(2)
_diffrn_detector_area_resol_mean 10.00
_diffrn_measured_fraction_theta_full 0.998
_diffrn_measured_fraction_theta_max 0.997
_diffrn_measurement_device_type 'Rigaku R-AXIS RAPID II'
_diffrn_measurement_method \w
_diffrn_radiation_type 'Mo K\a'
_diffrn_radiation_wavelength 0.71075
_diffrn_reflns_av_R_equivalents 0.0781
_diffrn_reflns_av_sigmaI/netI 0.0673
_diffrn_reflns_limit_h_max 10
_diffrn_reflns_limit_h_min -10
_diffrn_reflns_limit_k_max 11
_diffrn_reflns_limit_k_min -11
_diffrn_reflns_limit_l_max 13
_diffrn_reflns_limit_l_min -13
_diffrn_reflns_number 10264
_diffrn_reflns_theta_full 25.00
_diffrn_reflns_theta_max 30.03
_diffrn_reflns_theta_min 3.14
_exptl_absorpt_coefficient_mu 0.338
_exptl_absorpt_correction_T_max 0.932
_exptl_absorpt_correction_T_min 0.858
_exptl_absorpt_correction_type numerical
_exptl_absorpt_process_details
;
(<i>NUMABS</i>; Higashi, 1999)
;
_exptl_crystal_colour brown
_exptl_crystal_density_diffrn 1.318
_exptl_crystal_density_method 'not measured'
_exptl_crystal_description block
_exptl_crystal_F_000 220.00
_exptl_crystal_size_max 0.65
_exptl_crystal_size_mid 0.31
_exptl_crystal_size_min 0.21
_refine_diff_density_max 0.478
_refine_diff_density_min -0.255
_refine_ls_extinction_method none
_refine_ls_goodness_of_fit_ref 1.058
_refine_ls_hydrogen_treatment mixed
_refine_ls_matrix_type full
_refine_ls_number_parameters 125
_refine_ls_number_reflns 3012
_refine_ls_number_restraints 0
_refine_ls_restrained_S_all 1.058
_refine_ls_R_factor_all 0.0503
_refine_ls_R_factor_gt 0.0436
_refine_ls_shift/su_max 0.001
_refine_ls_shift/su_mean 0.000
_refine_ls_structure_factor_coef Fsqd
_refine_ls_weighting_details 'calc w=1/[\s^2^(Fo^2^)+(0.0654P)^2^+0.0000P] where P=(Fo^2^+2Fc^2^)/3'
_refine_ls_weighting_scheme calc
_refine_ls_wR_factor_gt 0.1158
_refine_ls_wR_factor_ref 0.1210
_reflns_number_gt 2561
_reflns_number_total 3012
_reflns_threshold_expression I>2sigma(I)
_cod_data_source_file lh5635.cif
_cod_data_source_block I
_cod_original_formula_sum 'C18 H32 Cl2 N2 O4 '
_cod_database_code 2238524
_cod_database_fobs_code 2238524

loop_
_symmetry_equiv_pos_site_id
_symmetry_equiv_pos_as_xyz
1 +X,+Y,+Z
2 -X,-Y,-Z

loop_
_atom_site_type_symbol
_atom_site_label
_atom_site_fract_x
_atom_site_fract_y
_atom_site_fract_z
_atom_site_U_iso_or_equiv
_atom_site_adp_type
_atom_site_calc_flag
_atom_site_refinement_flags
_atom_site_occupancy
_atom_site_symmetry_multiplicity
Cl Cl1 0.14870(4) 0.93266(4) 0.32667(3) 0.03021(13) Uani d . 1 1
O O1 0.44257(12) 0.67475(10) 0.24001(11) 0.0322(2) Uani d . 1 1
O O2 0.26077(12) 1.26690(10) 0.03171(10) 0.0326(2) Uani d . 1 1
N N1 0.67048(13) 0.38363(13) 0.23709(12) 0.0242(2) Uani d . 1 1
C C1 0.46352(15) 0.82853(14) 0.13459(13) 0.0237(2) Uani d . 1 1
C C2 0.34397(15) 0.96966(14) 0.14976(13) 0.0235(2) Uani d . 1 1
C C3 0.36699(15) 1.13964(14) 0.02453(14) 0.0235(2) Uani d . 1 1
C C4 0.54491(18) 0.26759(16) 0.40054(15) 0.0313(3) Uani d . 1 1
H H4A 0.5321 0.3103 0.4868 0.038 Uiso calc R 1 1
H H4B 0.6024 0.1485 0.4333 0.038 Uiso calc R 1 1
C C5 0.35317(19) 0.25958(19) 0.39536(18) 0.0396(3) Uani d . 1 1
H H5A 0.2712 0.1966 0.5086 0.059 Uiso calc R 1 1
H H5B 0.3625 0.1988 0.3247 0.059 Uiso calc R 1 1
H H5C 0.3018 0.3782 0.3494 0.059 Uiso calc R 1 1
C C6 0.69491(17) 0.33514(16) 0.09491(15) 0.0297(3) Uani d . 1 1
H H6A 0.7649 0.4268 -0.0105 0.036 Uiso calc R 1 1
H H6B 0.5708 0.3319 0.0884 0.036 Uiso calc R 1 1
C C7 0.7960(2) 0.1614(2) 0.1098(2) 0.0435(4) Uani d . 1 1
H H7A 0.8200 0.1442 0.0075 0.065 Uiso calc R 1 1
H H7B 0.7191 0.0679 0.2051 0.065 Uiso calc R 1 1
H H7C 0.9143 0.1595 0.1265 0.065 Uiso calc R 1 1
C C8 0.85542(16) 0.39642(17) 0.24970(15) 0.0295(3) Uani d . 1 1
H H8A 0.9018 0.2780 0.3091 0.035 Uiso calc R 1 1
H H8B 0.9459 0.4451 0.1360 0.035 Uiso calc R 1 1
C C9 0.84408(19) 0.50912(17) 0.34006(17) 0.0342(3) Uani d . 1 1
H H9A 0.9693 0.5226 0.3355 0.051 Uiso calc R 1 1
H H9B 0.7662 0.4542 0.4567 0.051 Uiso calc R 1 1
H H9C 0.7894 0.6239 0.2868 0.051 Uiso calc R 1 1
H H1 0.618(2) 0.487(2) 0.209(2) 0.034(4) Uiso d . 1 1

loop_
_atom_site_aniso_label
_atom_site_aniso_U_11
_atom_site_aniso_U_22
_atom_site_aniso_U_33
_atom_site_aniso_U_12
_atom_site_aniso_U_13
_atom_site_aniso_U_23
Cl1 0.02658(19) 0.03015(19) 0.02264(18) 0.00392(12) -0.00412(13) -0.00561(13)
O1 0.0340(5) 0.0216(4) 0.0265(4) 0.0031(3) -0.0046(4) -0.0025(3)
O2 0.0326(5) 0.0247(4) 0.0290(5) 0.0080(3) -0.0055(4) -0.0078(4)
N1 0.0252(5) 0.0216(5) 0.0220(4) 0.0037(3) -0.0086(4) -0.0062(4)
C1 0.0254(5) 0.0227(5) 0.0216(5) 0.0019(4) -0.0092(4) -0.0072(4)
C2 0.0235(5) 0.0233(5) 0.0196(5) 0.0023(4) -0.0067(4) -0.0063(4)
C3 0.0246(5) 0.0219(5) 0.0230(5) 0.0030(4) -0.0094(4) -0.0082(4)
C4 0.0327(6) 0.0267(6) 0.0254(6) 0.0000(4) -0.0062(5) -0.0054(5)
C5 0.0352(7) 0.0392(7) 0.0414(7) -0.0081(5) -0.0058(6) -0.0159(6)
C6 0.0326(6) 0.0317(6) 0.0267(6) 0.0028(5) -0.0139(5) -0.0114(5)
C7 0.0479(8) 0.0454(8) 0.0561(9) 0.0166(6) -0.0296(7) -0.0339(7)
C8 0.0262(6) 0.0355(6) 0.0272(6) 0.0026(4) -0.0106(5) -0.0128(5)
C9 0.0355(7) 0.0370(7) 0.0330(6) -0.0009(5) -0.0120(5) -0.0159(6)

loop_
_atom_type_symbol
_atom_type_description
_atom_type_scat_dispersion_real
_atom_type_scat_dispersion_imag
_atom_type_scat_source
C C 0.0033 0.0016 'International Tables Vol C Tables 4.2.6.8 and 6.1.1.4'
H H 0.0000 0.0000 'International Tables Vol C Tables 4.2.6.8 and 6.1.1.4'
O O 0.0106 0.0060 'International Tables Vol C Tables 4.2.6.8 and 6.1.1.4'
N N 0.0061 0.0033 'International Tables Vol C Tables 4.2.6.8 and 6.1.1.4'
Cl Cl 0.1484 0.1585 'International Tables Vol C Tables 4.2.6.8 and 6.1.1.4'

loop_
_geom_angle_atom_site_label_1
_geom_angle_atom_site_label_2
_geom_angle_atom_site_label_3
_geom_angle_site_symmetry_3
_geom_angle
C4 N1 C6 . 113.81(10)
C4 N1 C8 . 111.29(9)
C6 N1 C8 . 111.25(9)
C4 N1 H1 . 108.1(10)
C6 N1 H1 . 103.7(10)
C8 N1 H1 . 108.2(10)
O1 C1 C2 . 125.01(10)
O1 C1 C3 2_675 116.31(9)
C2 C1 C3 2_675 118.67(9)
C1 C2 C3 . 123.37(10)
C1 C2 Cl1 . 118.69(8)
C3 C2 Cl1 . 117.83(8)
O2 C3 C2 . 125.12(10)
O2 C3 C1 2_675 116.95(9)
C2 C3 C1 2_675 117.93(9)
N1 C4 C5 . 112.84(11)
N1 C4 H4A . 109.0
C5 C4 H4A . 109.0
N1 C4 H4B . 109.0
C5 C4 H4B . 109.0
H4A C4 H4B . 107.8
C4 C5 H5A . 109.5
C4 C5 H5B . 109.5
H5A C5 H5B . 109.5
C4 C5 H5C . 109.5
H5A C5 H5C . 109.5
H5B C5 H5C . 109.5
N1 C6 C7 . 113.74(10)
N1 C6 H6A . 108.8
C7 C6 H6A . 108.8
N1 C6 H6B . 108.8
C7 C6 H6B . 108.8
H6A C6 H6B . 107.7
C6 C7 H7A . 109.5
C6 C7 H7B . 109.5
H7A C7 H7B . 109.5
C6 C7 H7C . 109.5
H7A C7 H7C . 109.5
H7B C7 H7C . 109.5
C9 C8 N1 . 112.57(10)
C9 C8 H8A . 109.1
N1 C8 H8A . 109.1
C9 C8 H8B . 109.1
N1 C8 H8B . 109.1
H8A C8 H8B . 107.8
C8 C9 H9A . 109.5
C8 C9 H9B . 109.5
H9A C9 H9B . 109.5
C8 C9 H9C . 109.5
H9A C9 H9C . 109.5
H9B C9 H9C . 109.5

loop_
_geom_bond_atom_site_label_1
_geom_bond_atom_site_label_2
_geom_bond_site_symmetry_2
_geom_bond_distance
Cl1 C2 . 1.7390(11)
O1 C1 . 1.2502(13)
O2 C3 . 1.2403(13)
N1 C4 . 1.4943(15)
N1 C6 . 1.5002(15)
N1 C8 . 1.5056(15)
N1 H1 . 0.867(18)
C1 C2 . 1.3960(15)
C1 C3 2_675 1.5394(16)
C2 C3 . 1.4079(15)
C3 C1 2_675 1.5394(16)
C4 C5 . 1.517(2)
C4 H4A . 0.9900
C4 H4B . 0.9900
C5 H5A . 0.9800
C5 H5B . 0.9800
C5 H5C . 0.9800
C6 C7 . 1.5103(18)
C6 H6A . 0.9900
C6 H6B . 0.9900
C7 H7A . 0.9800
C7 H7B . 0.9800
C7 H7C . 0.9800
C8 C9 . 1.5054(17)
C8 H8A . 0.9900
C8 H8B . 0.9900
C9 H9A . 0.9800
C9 H9B . 0.9800
C9 H9C . 0.9800

loop_
_geom_hbond_atom_site_label_D
_geom_hbond_atom_site_label_H
_geom_hbond_atom_site_label_A
_geom_hbond_site_symmetry_A
_geom_hbond_distance_DH
_geom_hbond_distance_HA
_geom_hbond_distance_DA
_geom_hbond_angle_DHA
N1 H1 O1 . 0.867(18) 1.942(18) 2.7601(15) 156.9(15)
N1 H1 O2 2_675 0.867(18) 2.339(17) 2.9377(14) 126.4(14)
C5 H5C O1 . 0.98 2.57 3.2911(19) 131
C9 H9B O1 2_666 0.98 2.55 3.5315(17) 177

loop_
_geom_torsion_atom_site_label_1
_geom_torsion_atom_site_label_2
_geom_torsion_atom_site_label_3
_geom_torsion_atom_site_label_4
_geom_torsion_site_symmetry_1
_geom_torsion_site_symmetry_4
_geom_torsion
O1 C1 C2 C3 . . -176.68(11)
C3 C1 C2 C3 2_675 . 1.97(19)
O1 C1 C2 Cl1 . . -0.54(17)
C3 C1 C2 Cl1 2_675 . 178.11(8)
C1 C2 C3 O2 . . 177.84(11)
Cl1 C2 C3 O2 . . 1.67(17)
C1 C2 C3 C1 . 2_675 -1.95(18)
Cl1 C2 C3 C1 . 2_675 -178.12(8)
C6 N1 C4 C5 . . -56.62(13)
C8 N1 C4 C5 . . 176.71(10)
C4 N1 C6 C7 . . -66.29(14)
C8 N1 C6 C7 . . 60.39(14)
C4 N1 C8 C9 . . -74.58(13)
C6 N1 C8 C9 . . 157.36(10)
